data_7038684
loop_
_publ_author_name
'Kottelat, E.'
'Ruggi, A.'
'Zobi, F.'

_publ_section_title
;
 Red-light activated photoCORMs of Mn(i) species bearing electron
 deficient 2,2'-azopyridines.
;
_journal_issue 16
_journal_name_full 'Dalton transactions (Cambridge, England : 2003)'
_journal_page_first 6920
_journal_page_last 6927
_journal_paper_doi 10.1039/c6dt00858e
_journal_volume 45
_journal_year 2016
_chemical_formula_moiety 'C12 H6 F6 N4'
_chemical_formula_sum 'C12 H6 F6 N4'
_chemical_formula_weight 320.21
_chemical_name_systematic (E)-1,2-bis(4-(trifluoromethyl)pyridin-2-yl)diazene
_space_group_crystal_system triclinic
_space_group_IT_number 2
_space_group_name_Hall '-P 1'
_space_group_name_H-M_alt 'P -1'
_symmetry_space_group_name_Hall '-P 1'
_symmetry_space_group_name_H-M 'P -1'
_atom_sites_solution_hydrogens geom
_audit_creation_method SHELXL-2014/7
_audit_update_record
;
2015-10-08 deposited with the CCDC.
2016-03-03 downloaded from the CCDC.
;
_cell_angle_alpha 113.797(8)
_cell_angle_beta 93.861(8)
_cell_angle_gamma 100.985(8)
_cell_formula_units_Z 2
_cell_length_a 4.6634(4)
_cell_length_b 11.6504(12)
_cell_length_c 13.1188(14)
_cell_measurement_reflns_used 2161
_cell_measurement_temperature 200(2)
_cell_measurement_theta_max 22.90
_cell_measurement_theta_min 1.96
_cell_volume 631.90(12)
_computing_cell_refinement 'X-Area (Stoe & Cie, 2009)'
_computing_data_collection 'X-Area (Stoe & Cie, 2009)'
_computing_data_reduction 'X-RED32(Stoe & Cie, 2009)'
_computing_structure_refinement 'SHELXL-2014/7 (Sheldrick, 2014)'
_computing_structure_solution 'SHELXL-2014/7 (Sheldrick, 2014)'
_diffrn_ambient_temperature 200(2)
_diffrn_detector_area_resol_mean 6.67
_diffrn_measured_fraction_theta_full 0.941
_diffrn_measured_fraction_theta_max 0.941
_diffrn_measurement_device_type 'STOE IPDS 2'
_diffrn_measurement_method 'rotation method'
_diffrn_radiation_monochromator graphite
_diffrn_radiation_probe x-ray
_diffrn_radiation_type MoK\a
_diffrn_radiation_wavelength 0.71073
_diffrn_reflns_av_R_equivalents 0.0982
_diffrn_reflns_av_unetI/netI 0.1068
_diffrn_reflns_Laue_measured_fraction_full 0.941
_diffrn_reflns_Laue_measured_fraction_max 0.941
_diffrn_reflns_limit_h_max 5
_diffrn_reflns_limit_h_min -5
_diffrn_reflns_limit_k_max 13
_diffrn_reflns_limit_k_min -13
_diffrn_reflns_limit_l_max 15
_diffrn_reflns_limit_l_min -15
_diffrn_reflns_number 8137
_diffrn_reflns_point_group_measured_fraction_full 0.941
_diffrn_reflns_point_group_measured_fraction_max 0.941
_diffrn_reflns_theta_full 24.989
_diffrn_reflns_theta_max 24.989
_diffrn_reflns_theta_min 1.719
_diffrn_source 'fine-focus sealed tube'
_exptl_absorpt_coefficient_mu 0.167
_exptl_absorpt_correction_type none
_exptl_crystal_colour orange
_exptl_crystal_density_diffrn 1.683
_exptl_crystal_description 'rectangular plate'
_exptl_crystal_F_000 320
_exptl_crystal_size_max 0.200
_exptl_crystal_size_mid 0.100
_exptl_crystal_size_min 0.020
_refine_diff_density_max 0.186
_refine_diff_density_min -0.170
_refine_diff_density_rms 0.045
_refine_ls_extinction_method none
_refine_ls_goodness_of_fit_ref 0.779
_refine_ls_hydrogen_treatment constr
_refine_ls_matrix_type full
_refine_ls_number_parameters 199
_refine_ls_number_reflns 2095
_refine_ls_number_restraints 0
_refine_ls_restrained_S_all 0.779
_refine_ls_R_factor_all 0.1351
_refine_ls_R_factor_gt 0.0463
_refine_ls_shift/su_max 0.000
_refine_ls_shift/su_mean 0.000
_refine_ls_structure_factor_coef Fsqd
_refine_ls_weighting_details 'w=1/[\s^2^(Fo^2^)+(0.0408P)^2^] where P=(Fo^2^+2Fc^2^)/3'
_refine_ls_weighting_scheme calc
_refine_ls_wR_factor_gt 0.0864
_refine_ls_wR_factor_ref 0.1029
_reflns_Friedel_coverage 0.000
_reflns_number_gt 868
_reflns_number_total 2095
_reflns_threshold_expression 'I > 2\s(I)'
_cod_data_source_file c6dt00858e2.cif
_cod_data_source_block AR-02
_cod_depositor_comments 'Adding full bibliography for 7038683--7038687.cif.'
_cod_database_code 7038684
_shelx_shelxl_version_number 2014/7
_shelx_space_group_comment
;
The symmetry employed for this shelxl refinement is uniquely defined
by the following loop, which should always be used as a source of
symmetry information in preference to the above space-group names.
They are only intended as comments.
;
_shelx_estimated_absorpt_t_min 0.967
_shelx_estimated_absorpt_t_max 0.997

loop_
_space_group_symop_operation_xyz
'x, y, z'
'-x, -y, -z'

loop_
_atom_site_label
_atom_site_type_symbol
_atom_site_fract_x
_atom_site_fract_y
_atom_site_fract_z
_atom_site_U_iso_or_equiv
_atom_site_adp_type
_atom_site_occupancy
_atom_site_site_symmetry_order
_atom_site_calc_flag
_atom_site_refinement_flags_posn
_atom_site_refinement_flags_adp
C1 C 0.7338(9) 0.2765(4) 0.0653(4) 0.0560(11) Uani 1 1 d . .
H1 H 0.8524 0.3220 0.0311 0.067 Uiso 1 1 calc R U
C2 C 0.8204(9) 0.3077(4) 0.1764(4) 0.0529(11) Uani 1 1 d . .
H2 H 0.9942 0.3730 0.2177 0.063 Uiso 1 1 calc R U
C3 C 0.6521(8) 0.2431(3) 0.2277(3) 0.0431(9) Uani 1 1 d . .
C4 C 0.4032(8) 0.1471(3) 0.1644(3) 0.0441(9) Uani 1 1 d . .
H4 H 0.2847 0.0989 0.1966 0.053 Uiso 1 1 calc R U
C5 C 0.3336(8) 0.1241(3) 0.0528(3) 0.0429(9) Uani 1 1 d . .
C6 C 0.7373(10) 0.2778(4) 0.3498(3) 0.0580(11) Uani 1 1 d . .
C7 C -0.4644(10) 0.6231(4) 0.3323(3) 0.0650(13) Uani 1 1 d . .
H7 H -0.5413 0.5976 0.3872 0.078 Uiso 1 1 calc R U
C8 C -0.2471(9) 0.7376(4) 0.3700(3) 0.0580(12) Uani 1 1 d . .
H8 H -0.1764 0.7891 0.4482 0.070 Uiso 1 1 calc R U
C9 C -0.1387(9) 0.7732(3) 0.2891(3) 0.0455(10) Uani 1 1 d . .
C10 C -0.2414(8) 0.6962(3) 0.1769(3) 0.0447(10) Uani 1 1 d . .
H10 H -0.1681 0.7192 0.1202 0.054 Uiso 1 1 calc R U
C11 C -0.4555(9) 0.5839(3) 0.1492(3) 0.0460(10) Uani 1 1 d . .
C12 C 0.0868(10) 0.8973(4) 0.3231(3) 0.0591(12) Uani 1 1 d . .
N1 N 0.4917(7) 0.1854(3) 0.0009(3) 0.0509(9) Uani 1 1 d . .
N2 N 0.0780(7) 0.0281(3) -0.0234(2) 0.0489(8) Uani 1 1 d . .
N4 N -0.5802(7) 0.4950(3) 0.0346(2) 0.0472(8) Uani 1 1 d . .
N3 N -0.5714(8) 0.5468(3) 0.2237(3) 0.0576(10) Uani 1 1 d . .
F1 F 1.0216(6) 0.2862(3) 0.3773(2) 0.0934(10) Uani 1 1 d . .
F2 F 0.5886(6) 0.1963(2) 0.38587(18) 0.0749(8) Uani 1 1 d . .
F3 F 0.6890(6) 0.3930(2) 0.41486(19) 0.0853(9) Uani 1 1 d . .
F4 F 0.2701(6) 0.8922(2) 0.2496(2) 0.0821(8) Uani 1 1 d . .
F5 F 0.2543(6) 0.9340(3) 0.4214(2) 0.1031(10) Uani 1 1 d . .
F6 F -0.0354(6) 0.9946(2) 0.3340(2) 0.0917(10) Uani 1 1 d . .

loop_
_atom_site_aniso_label
_atom_site_aniso_U_11
_atom_site_aniso_U_22
_atom_site_aniso_U_33
_atom_site_aniso_U_23
_atom_site_aniso_U_13
_atom_site_aniso_U_12
C1 0.055(3) 0.050(3) 0.069(3) 0.030(2) 0.021(2) 0.013(2)
C2 0.042(2) 0.044(2) 0.065(3) 0.016(2) 0.007(2) 0.007(2)
C3 0.038(2) 0.041(2) 0.045(2) 0.0121(18) 0.0064(18) 0.0112(19)
C4 0.040(2) 0.045(2) 0.044(2) 0.0163(18) 0.0072(18) 0.009(2)
C5 0.036(2) 0.044(2) 0.049(2) 0.0194(19) 0.0071(18) 0.0113(19)
C6 0.049(3) 0.055(3) 0.057(3) 0.017(2) 0.005(2) 0.001(2)
C7 0.100(4) 0.051(2) 0.040(2) 0.020(2) 0.021(2) 0.006(3)
C8 0.078(3) 0.044(2) 0.042(2) 0.0129(19) 0.008(2) 0.006(2)
C9 0.052(3) 0.037(2) 0.043(2) 0.0136(18) 0.0034(18) 0.0089(18)
C10 0.050(2) 0.043(2) 0.037(2) 0.0176(17) 0.0041(18) 0.0025(19)
C11 0.057(3) 0.038(2) 0.037(2) 0.0110(17) 0.0083(19) 0.007(2)
C12 0.054(3) 0.056(3) 0.052(3) 0.016(2) 0.002(2) -0.006(2)
N1 0.052(2) 0.0530(19) 0.053(2) 0.0252(17) 0.0154(18) 0.0171(19)
N2 0.048(2) 0.0519(19) 0.0444(18) 0.0188(14) 0.0064(15) 0.0104(17)
N4 0.058(2) 0.0369(16) 0.0387(19) 0.0117(15) 0.0055(14) 0.0036(16)
N3 0.077(3) 0.0442(19) 0.0400(19) 0.0126(16) 0.0138(17) -0.0007(18)
F1 0.0492(17) 0.152(3) 0.0687(17) 0.0405(17) -0.0040(13) 0.0197(18)
F2 0.0816(19) 0.0757(16) 0.0552(14) 0.0296(13) -0.0034(13) -0.0074(15)
F3 0.119(2) 0.0621(16) 0.0572(15) 0.0081(13) 0.0106(15) 0.0218(17)
F4 0.0680(18) 0.0663(16) 0.0813(18) 0.0127(13) 0.0211(14) -0.0138(14)
F5 0.095(2) 0.105(2) 0.0670(18) 0.0231(15) -0.0284(15) -0.0282(18)
F6 0.077(2) 0.0395(14) 0.141(3) 0.0242(15) 0.0188(17) 0.0053(14)

loop_
_atom_type_symbol
_atom_type_description
_atom_type_scat_dispersion_real
_atom_type_scat_dispersion_imag
_atom_type_scat_source
C C 0.0033 0.0016 'International Tables Vol C Tables 4.2.6.8 and 6.1.1.4'
H H 0.0000 0.0000 'International Tables Vol C Tables 4.2.6.8 and 6.1.1.4'
N N 0.0061 0.0033 'International Tables Vol C Tables 4.2.6.8 and 6.1.1.4'
F F 0.0171 0.0103 'International Tables Vol C Tables 4.2.6.8 and 6.1.1.4'

loop_
_geom_angle_atom_site_label_1
_geom_angle_atom_site_label_2
_geom_angle_atom_site_label_3
_geom_angle
_geom_angle_site_symmetry_1
N1 C1 C2 124.3(3) .
N1 C1 H1 117.9 .
C2 C1 H1 117.9 .
C1 C2 C3 118.9(4) .
C1 C2 H2 120.6 .
C3 C2 H2 120.6 .
C4 C3 C2 119.0(3) .
C4 C3 C6 121.1(3) .
C2 C3 C6 120.0(3) .
C3 C4 C5 117.4(3) .
C3 C4 H4 121.3 .
C5 C4 H4 121.3 .
N1 C5 C4 124.9(3) .
N1 C5 N2 111.3(3) .
C4 C5 N2 123.8(3) .
F1 C6 F2 106.3(4) .
F1 C6 F3 106.1(3) .
F2 C6 F3 105.0(3) .
F1 C6 C3 112.7(3) .
F2 C6 C3 114.6(3) .
F3 C6 C3 111.5(4) .
N3 C7 C8 124.0(4) .
N3 C7 H7 118.0 .
C8 C7 H7 118.0 .
C9 C8 C7 117.1(4) .
C9 C8 H8 121.4 .
C7 C8 H8 121.4 .
C10 C9 C8 120.2(3) .
C10 C9 C12 119.5(3) .
C8 C9 C12 120.3(3) .
C9 C10 C11 117.6(3) .
C9 C10 H10 121.2 .
C11 C10 H10 121.2 .
N3 C11 C10 124.5(3) .
N3 C11 N4 112.6(3) .
C10 C11 N4 122.9(3) .
F5 C12 F4 106.2(4) .
F5 C12 F6 105.6(4) .
F4 C12 F6 106.0(4) .
F5 C12 C9 112.9(4) .
F4 C12 C9 113.1(4) .
F6 C12 C9 112.4(4) .
C1 N1 C5 115.5(3) .
N2 N2 C5 112.8(4) 2
N4 N4 C11 113.2(4) 2_465
C11 N3 C7 116.5(3) .

loop_
_geom_bond_atom_site_label_1
_geom_bond_atom_site_label_2
_geom_bond_distance
_geom_bond_site_symmetry_2
C1 N1 1.344(5) .
C1 C2 1.362(5) .
C1 H1 0.9500 .
C2 C3 1.375(5) .
C2 H2 0.9500 .
C3 C4 1.383(5) .
C3 C6 1.489(5) .
C4 C5 1.381(5) .
C4 H4 0.9500 .
C5 N1 1.333(4) .
C5 N2 1.449(4) .
C6 F1 1.325(5) .
C6 F2 1.328(4) .
C6 F3 1.341(5) .
C7 N3 1.335(5) .
C7 C8 1.392(5) .
C7 H7 0.9500 .
C8 C9 1.379(5) .
C8 H8 0.9500 .
C9 C10 1.369(5) .
C9 C12 1.495(5) .
C10 C11 1.382(4) .
C10 H10 0.9500 .
C11 N3 1.325(4) .
C11 N4 1.438(4) .
C12 F5 1.322(5) .
C12 F4 1.322(5) .
C12 F6 1.325(5) .
N2 N2 1.239(5) 2
N4 N4 1.240(5) 2_465

loop_
_geom_torsion_atom_site_label_1
_geom_torsion_atom_site_label_2
_geom_torsion_atom_site_label_3
_geom_torsion_atom_site_label_4
_geom_torsion
_geom_torsion_site_symmetry_4
N1 C1 C2 C3 -0.1(6) .
C1 C2 C3 C4 1.1(6) .
C1 C2 C3 C6 -178.4(4) .
C2 C3 C4 C5 -1.7(5) .
C6 C3 C4 C5 177.7(4) .
C3 C4 C5 N1 1.5(6) .
C3 C4 C5 N2 -179.1(3) .
C4 C3 C6 F1 132.6(4) .
C2 C3 C6 F1 -48.0(5) .
C4 C3 C6 F2 10.9(6) .
C2 C3 C6 F2 -169.7(4) .
C4 C3 C6 F3 -108.1(4) .
C2 C3 C6 F3 71.3(5) .
N3 C7 C8 C9 0.2(7) .
C7 C8 C9 C10 -0.9(6) .
C7 C8 C9 C12 177.7(4) .
C8 C9 C10 C11 0.3(6) .
C12 C9 C10 C11 -178.3(4) .
C9 C10 C11 N3 1.2(6) .
C9 C10 C11 N4 -179.8(4) .
C10 C9 C12 F5 -153.2(4) .
C8 C9 C12 F5 28.1(6) .
C10 C9 C12 F4 -32.6(6) .
C8 C9 C12 F4 148.8(4) .
C10 C9 C12 F6 87.5(5) .
C8 C9 C12 F6 -91.2(5) .
C2 C1 N1 C5 -0.2(6) .
C4 C5 N1 C1 -0.6(5) .
N2 C5 N1 C1 -180.0(3) .
N1 C5 N2 N2 -178.1(4) 2
C4 C5 N2 N2 2.5(6) 2
N3 C11 N4 N4 -159.2(4) 2_465
C10 C11 N4 N4 21.7(6) 2_465
C10 C11 N3 C7 -1.9(6) .
N4 C11 N3 C7 179.0(4) .
C8 C7 N3 C11 1.2(6) .
